data_4508387
loop_
_publ_author_name
'Ivanova, Bojidarka'
'Spiteller, Michael'

_publ_section_title
;
 On the application of the organic barbiturates as NLO materials
;
_journal_name_full 'Crystal Growth and Design'
_journal_page_first 2470
_journal_page_last 2474
_journal_paper_doi 10.1021/cg100284r
_journal_volume 10
_journal_year 2010
_chemical_formula_moiety 'C8 H6 N4 O6, 2(C9 H9 N2), O'
_chemical_formula_sum 'C26 H24 N8 O7'
_chemical_formula_weight 560.53
_space_group_IT_number 13
_symmetry_cell_setting monoclinic
_symmetry_space_group_name_Hall '-P 2yc'
_symmetry_space_group_name_H-M 'P 1 2/c 1'
_atom_sites_solution_hydrogens geom
_atom_sites_solution_primary direct
_atom_sites_solution_secondary difmap
_audit_creation_method SHELXL-97
_cell_angle_alpha 90.00
_cell_angle_beta 112.66(2)
_cell_angle_gamma 90.00
_cell_formula_units_Z 2
_cell_length_a 10.142(4)
_cell_length_b 7.283(4)
_cell_length_c 19.288(7)
_cell_measurement_temperature 293(2)
_cell_volume 1314.7(10)
_computing_cell_refinement 'Bruker SAINT'
_computing_data_collection 'Bruker GIS'
_computing_data_reduction 'Bruker SAINT'
_computing_molecular_graphics 'Bruker APEX2'
_computing_structure_refinement 'SHELXL-97 (Sheldrick, 2008)'
_computing_structure_solution 'SHELXS-97 (Sheldrick, 2008)'
_diffrn_ambient_temperature 293(2)
_diffrn_measured_fraction_theta_full 0.916
_diffrn_measured_fraction_theta_max 0.916
_diffrn_measurement_device_type 'Bruker SMART X2S'
_diffrn_measurement_method '\w scans'
_diffrn_radiation_monochromator 'doubly curved silicon crystal'
_diffrn_radiation_source 'micro-focus sealed tube'
_diffrn_radiation_type MoK\a
_diffrn_radiation_wavelength 0.71073
_diffrn_reflns_av_R_equivalents 0.1643
_diffrn_reflns_av_sigmaI/netI 0.1548
_diffrn_reflns_limit_h_max 11
_diffrn_reflns_limit_h_min -11
_diffrn_reflns_limit_k_max 8
_diffrn_reflns_limit_k_min -5
_diffrn_reflns_limit_l_max 21
_diffrn_reflns_limit_l_min -15
_diffrn_reflns_number 4028
_diffrn_reflns_theta_full 25.06
_diffrn_reflns_theta_max 25.06
_diffrn_reflns_theta_min 2.80
_exptl_absorpt_coefficient_mu 0.106
_exptl_absorpt_correction_T_max 0.9901
_exptl_absorpt_correction_T_min 0.9700
_exptl_absorpt_correction_type multi-scan
_exptl_crystal_colour yellow
_exptl_crystal_density_diffrn 1.416
_exptl_crystal_density_method 'not measured'
_exptl_crystal_description plate
_exptl_crystal_F_000 584
_exptl_crystal_size_max 0.18
_exptl_crystal_size_mid 0.15
_exptl_crystal_size_min 0.13
_refine_diff_density_max 0.359
_refine_diff_density_min -0.411
_refine_diff_density_rms 0.067
_refine_ls_extinction_method none
_refine_ls_goodness_of_fit_ref 0.860
_refine_ls_hydrogen_treatment constr
_refine_ls_matrix_type full
_refine_ls_number_parameters 186
_refine_ls_number_reflns 2139
_refine_ls_number_restraints 0
_refine_ls_restrained_S_all 0.860
_refine_ls_R_factor_all 0.1389
_refine_ls_R_factor_gt 0.0766
_refine_ls_shift/su_max 0.002
_refine_ls_shift/su_mean 0.000
_refine_ls_structure_factor_coef Fsqd
_refine_ls_weighting_details 'calc w=1/[\s^2^(Fo^2^)+(0.1140P)^2^+0.0000P] where P=(Fo^2^+2Fc^2^)/3'
_refine_ls_weighting_scheme calc
_refine_ls_wR_factor_gt 0.2029
_refine_ls_wR_factor_ref 0.2389
_reflns_number_gt 1004
_reflns_number_total 2139
_reflns_threshold_expression >2sigma(I)
_cod_data_source_file Struct-31.cif
_cod_data_source_block bi31a
_cod_depositor_comments
;
The following automatic conversions were performed:

'_symmetry_cell_setting' value 'Monoclinic' changed to 'monoclinic'
according to the built-in table from CIF Core dictionary named
'cif_core.dic' version 2.4.1 from 2010-06-29.

Automatic conversion script
Id: cif_fix_values 1891 2012-01-12 08:04:46Z andrius 
;
_cod_original_sg_symbol_H-M 'P 2/c'
_cod_database_code 4508387

loop_
_symmetry_equiv_pos_as_xyz
'x, y, z'
'-x, y, -z+1/2'
'-x, -y, -z'
'x, -y, z-1/2'

loop_
_atom_site_label
_atom_site_type_symbol
_atom_site_fract_x
_atom_site_fract_y
_atom_site_fract_z
_atom_site_U_iso_or_equiv
_atom_site_adp_type
_atom_site_occupancy
_atom_site_symmetry_multiplicity
_atom_site_calc_flag
_atom_site_refinement_flags
O1 O -0.6913(3) -0.2289(5) -0.29573(14) 0.0553(10) Uani 1 1 d .
O2 O -0.8752(3) 0.0751(6) -0.13655(15) 0.0620(11) Uani 1 1 d .
O3 O -0.4147(3) -0.1130(6) -0.05231(15) 0.0649(12) Uani 1 1 d .
N5 N -0.7974(5) -0.0756(7) -0.2227(2) 0.0768(16) Uani 1 1 d .
H12 H -0.8781 -0.0641 -0.2601 0.092 Uiso 1 1 d R
N6 N -0.6456(4) -0.0234(6) -0.09564(17) 0.0510(12) Uani 1 1 d .
H2 H -0.6327 0.0189 -0.0518 0.061 Uiso 1 1 d R
C20 C -0.5338(5) -0.1022(7) -0.1052(2) 0.0470(13) Uani 1 1 d .
C21 C -0.6870(4) -0.1604(7) -0.2348(2) 0.0428(12) Uani 1 1 d .
C22 C -0.7819(5) -0.0048(8) -0.1523(2) 0.0455(13) Uani 1 1 d .
C23 C -0.5558(4) -0.1684(6) -0.17357(17) 0.0311(11) Uani 1 1 d .
H3 H -0.5131 -0.2173 -0.3188 0.037 Uiso 1 1 d R
N1 N 0.0484(4) -0.7059(6) 0.09433(18) 0.0466(11) Uani 1 1 d .
H1 H 0.1313 -0.7342 0.1271 0.056 Uiso 1 1 calc R
N2 N 0.1186(4) -0.8259(6) 0.00569(18) 0.0531(12) Uani 1 1 d .
H4 H 0.2014 -0.8450 0.0402 0.064 Uiso 1 1 d R
H5 H 0.1020 -0.8562 -0.0400 0.064 Uiso 1 1 d R
C1 C -0.4004(5) -0.6442(9) -0.1330(3) 0.0768(19) Uani 1 1 d .
H6 H -0.4918 -0.6181 -0.1676 0.092 Uiso 1 1 calc R
C2 C -0.3040(6) -0.7317(9) -0.1555(3) 0.0726(17) Uani 1 1 d .
H7 H -0.3329 -0.7685 -0.2054 0.087 Uiso 1 1 calc R
C3 C -0.1780(6) -0.5789(8) 0.0711(3) 0.0604(15) Uani 1 1 d .
H8 H -0.2407 -0.5183 0.0881 0.072 Uiso 1 1 calc R
C4 C -0.3618(5) -0.5957(9) -0.0599(3) 0.0690(16) Uani 1 1 d .
H9 H -0.4281 -0.5382 -0.0448 0.083 Uiso 1 1 calc R
C5 C -0.1658(5) -0.7672(8) -0.1069(2) 0.0558(14) Uani 1 1 d .
H10 H -0.1009 -0.8222 -0.1238 0.067 Uiso 1 1 calc R
C6 C -0.2230(5) -0.6309(7) -0.0064(2) 0.0489(13) Uani 1 1 d .
C7 C -0.0462(5) -0.6180(8) 0.1184(2) 0.0541(14) Uani 1 1 d .
H11 H -0.0173 -0.5854 0.1687 0.065 Uiso 1 1 calc R
C8 C 0.0177(4) -0.7493(7) 0.0229(2) 0.0379(11) Uani 1 1 d .
C9 C -0.1251(5) -0.7175(7) -0.0303(2) 0.0416(12) Uani 1 1 d .
OW1 O -1.0000 0.3399(9) -0.2500 0.104(2) Uani 1 2 d S

loop_
_atom_site_aniso_label
_atom_site_aniso_U_11
_atom_site_aniso_U_22
_atom_site_aniso_U_33
_atom_site_aniso_U_23
_atom_site_aniso_U_13
_atom_site_aniso_U_12
O1 0.0453(18) 0.098(3) 0.0219(15) -0.0136(17) 0.0120(14) -0.0073(19)
O2 0.0460(19) 0.104(3) 0.0284(16) -0.0063(17) 0.0059(15) 0.016(2)
O3 0.0376(18) 0.120(3) 0.0266(15) -0.0102(18) 0.0012(14) 0.012(2)
N5 0.066(3) 0.114(4) 0.034(2) -0.001(3) 0.002(2) -0.002(3)
N6 0.039(2) 0.086(3) 0.0210(17) -0.0067(19) 0.0039(15) 0.007(2)
C20 0.033(2) 0.074(4) 0.029(2) 0.002(2) 0.006(2) 0.002(3)
C21 0.026(2) 0.070(4) 0.031(2) -0.002(2) 0.0089(19) 0.003(2)
C22 0.035(2) 0.079(4) 0.0192(19) -0.002(2) 0.0065(18) 0.007(3)
C23 0.0214(18) 0.065(3) 0.0069(16) -0.0053(18) 0.0060(14) 0.008(2)
N1 0.040(2) 0.070(3) 0.0253(19) 0.0024(18) 0.0078(16) 0.002(2)
N2 0.042(2) 0.082(3) 0.0256(18) 0.004(2) 0.0028(16) 0.004(2)
C1 0.049(3) 0.109(5) 0.050(3) -0.005(3) -0.006(2) 0.023(3)
C2 0.060(3) 0.097(5) 0.040(3) -0.004(3) -0.003(2) 0.013(4)
C3 0.067(3) 0.067(4) 0.050(3) -0.003(3) 0.025(3) 0.013(3)
C4 0.049(3) 0.089(4) 0.065(3) 0.000(3) 0.018(3) 0.022(3)
C5 0.050(3) 0.078(4) 0.029(2) 0.001(2) 0.005(2) 0.005(3)
C6 0.044(3) 0.067(4) 0.035(2) 0.005(2) 0.015(2) 0.005(3)
C7 0.063(3) 0.064(4) 0.034(2) 0.000(2) 0.017(2) -0.001(3)
C8 0.034(2) 0.055(3) 0.026(2) 0.004(2) 0.0123(18) 0.001(2)
C9 0.039(2) 0.048(3) 0.033(2) 0.004(2) 0.009(2) 0.000(2)
OW1 0.169(7) 0.077(5) 0.050(3) 0.000 0.026(4) 0.000

loop_
_atom_type_symbol
_atom_type_description
_atom_type_scat_dispersion_real
_atom_type_scat_dispersion_imag
_atom_type_scat_source
C C 0.0033 0.0016 'International Tables Vol C Tables 4.2.6.8 and 6.1.1.4'
H H 0.0000 0.0000 'International Tables Vol C Tables 4.2.6.8 and 6.1.1.4'
N N 0.0061 0.0033 'International Tables Vol C Tables 4.2.6.8 and 6.1.1.4'
O O 0.0106 0.0060 'International Tables Vol C Tables 4.2.6.8 and 6.1.1.4'

loop_
_geom_angle_atom_site_label_1
_geom_angle_atom_site_label_2
_geom_angle_atom_site_label_3
_geom_angle
C21 N5 C22 122.3(4)
C21 N5 H12 118.3
C22 N5 H12 119.4
C20 N6 C22 124.4(4)
C20 N6 H2 118.0
C22 N6 H2 117.5
O3 C20 C23 121.6(4)
O3 C20 N6 121.1(4)
C23 C20 N6 117.3(4)
O1 C21 N5 126.7(4)
O1 C21 C23 116.8(4)
N5 C21 C23 116.6(4)
O2 C22 N6 118.0(4)
O2 C22 N5 126.5(4)
N6 C22 N5 115.4(4)
C20 C23 C21 124.0(4)
C8 N1 C7 123.1(4)
C8 N1 H1 118.4
C7 N1 H1 118.4
C8 N2 H4 119.7
C8 N2 H5 120.3
H4 N2 H5 120.0
C4 C1 C2 119.7(5)
C4 C1 H6 120.2
C2 C1 H6 120.2
C1 C2 C5 122.3(5)
C1 C2 H7 118.9
C5 C2 H7 118.9
C7 C3 C6 119.4(5)
C7 C3 H8 120.3
C6 C3 H8 120.3
C1 C4 C6 121.3(5)
C1 C4 H9 119.3
C6 C4 H9 119.3
C2 C5 C9 118.2(5)
C2 C5 H10 120.9
C9 C5 H10 120.9
C9 C6 C4 118.5(4)
C9 C6 C3 118.8(4)
C4 C6 C3 122.7(5)
C3 C7 N1 121.2(4)
C3 C7 H11 119.4
N1 C7 H11 119.4
N2 C8 N1 118.0(4)
N2 C8 C9 123.8(4)
N1 C8 C9 118.2(4)
C6 C9 C5 120.0(4)
C6 C9 C8 119.1(4)
C5 C9 C8 120.8(4)

loop_
_geom_bond_atom_site_label_1
_geom_bond_atom_site_label_2
_geom_bond_distance
O1 C21 1.262(5)
O2 C22 1.245(5)
O3 C20 1.247(5)
N5 C21 1.375(6)
N5 C22 1.404(6)
N5 H12 0.8616
N6 C20 1.345(6)
N6 C22 1.400(5)
N6 H2 0.8605
C20 C23 1.340(5)
C21 C23 1.400(5)
N1 C8 1.328(5)
N1 C7 1.374(6)
N1 H1 0.8600
N2 C8 1.316(5)
N2 H4 0.8591
N2 H5 0.8601
C1 C4 1.356(7)
C1 C2 1.371(7)
C1 H6 0.9300
C2 C5 1.378(7)
C2 H7 0.9300
C3 C7 1.327(7)
C3 C6 1.437(6)
C3 H8 0.9300
C4 C6 1.412(7)
C4 H9 0.9300
C5 C9 1.418(6)
C5 H10 0.9300
C6 C9 1.396(6)
C7 H11 0.9300
C8 C9 1.435(6)

loop_
_geom_torsion_atom_site_label_1
_geom_torsion_atom_site_label_2
_geom_torsion_atom_site_label_3
_geom_torsion_atom_site_label_4
_geom_torsion
C22 N6 C20 O3 179.4(5)
C22 N6 C20 C23 -0.6(8)
C22 N5 C21 O1 179.5(5)
C22 N5 C21 C23 -1.8(8)
C20 N6 C22 O2 -178.2(5)
C20 N6 C22 N5 0.1(8)
C21 N5 C22 O2 179.3(5)
C21 N5 C22 N6 1.2(8)
O3 C20 C23 C21 179.9(5)
N6 C20 C23 C21 -0.1(8)
O1 C21 C23 C20 -179.9(4)
N5 C21 C23 C20 1.3(8)
C4 C1 C2 C5 -2.5(10)
C2 C1 C4 C6 1.1(10)
C1 C2 C5 C9 2.7(10)
C1 C4 C6 C9 0.0(9)
C1 C4 C6 C3 179.0(6)
C7 C3 C6 C9 -1.6(8)
C7 C3 C6 C4 179.4(6)
C6 C3 C7 N1 0.6(8)
C8 N1 C7 C3 3.3(8)
C7 N1 C8 N2 177.0(4)
C7 N1 C8 C9 -5.7(7)
C4 C6 C9 C5 0.3(8)
C3 C6 C9 C5 -178.8(5)
C4 C6 C9 C8 178.2(5)
C3 C6 C9 C8 -0.9(7)
C2 C5 C9 C6 -1.6(8)
C2 C5 C9 C8 -179.4(5)
N2 C8 C9 C6 -178.4(4)
N1 C8 C9 C6 4.5(7)
N2 C8 C9 C5 -0.6(8)
N1 C8 C9 C5 -177.7(5)
